data_2106605
loop_
_publ_author_name
'Thillier-Chevin, F.'
'Maraine, P.'
'Perez, G.'

_publ_section_title
;
 Structure de l'Antimoniate de Baryum Ba Sb3 O5 (O H)
;
_journal_name_full 'Acta Crystallographica B (24,1968-38,1982)'
_journal_page_first 11
_journal_page_last 15
_journal_volume 37
_journal_year 1981
_chemical_formula_sum 'Ba H O6 Sb3'
_chemical_name_systematic 'Ba Sb3 O5 (O H)'
_space_group_IT_number 14
_symmetry_space_group_name_Hall '-P 2ybc'
_symmetry_space_group_name_H-M 'P 1 21/c 1'
_cell_angle_alpha 90
_cell_angle_beta 100.69
_cell_angle_gamma 90
_cell_formula_units_Z 4
_cell_length_a 8.974
_cell_length_b 5.714
_cell_length_c 14.195
_cell_volume 715.251
_citation_journal_id_ASTM ACBCAR
_cod_data_source_file Thillier-Chevin_ACBCAR_1981_21.cif
_cod_data_source_block H1Ba1O6Sb3
_cod_original_cell_volume 715.2509
_cod_original_formula_sum 'H1 Ba1 O6 Sb3'
_cod_database_code 2106605

loop_
_symmetry_equiv_pos_as_xyz
x,y,z
-x,y+1/2,-z+1/2
-x,-y,-z
x,-y-1/2,z-1/2

loop_
_atom_site_label
_atom_site_type_symbol
_atom_site_fract_x
_atom_site_fract_y
_atom_site_fract_z
_atom_site_occupancy
_atom_site_U_iso_or_equiv
Sb1 Sb+3 0.3223 0.1945 0.2985 1 0.0
O4 O-2 0.229 0.0181 0.0558 1 0.0
O5 O-2 0.1758 0.4323 0.2426 1 0.0
O3 O-2 0.2414 0.1174 0.4154 1 0.0
Ba1 Ba+2 0.0586 0.6846 0.382 1 0.0
O2 O-2 0.0386 0.6751 0.0704 1 0.0
Sb2 Sb+3 0.3941 0.2314 0.0313 1 0.0
Sb3 Sb+3 0.2398 0.7168 0.1517 1 0.0
O6 O-2 0.169 0.9283 0.24 1 0.0
O1 O-2 0.4335 0.448 0.4144 1 0.0
